data_7006391
loop_
_publ_author_name
'Edwards, Peter G.'
'Malik, K. M. Abdul'
'Ooi, Li-ling'
'Price, Andrew J.'

_publ_section_title
;
 Iron complexes of facially capping triphosphorus macrocycles.
;
_journal_issue 3
_journal_name_full 'Dalton transactions (Cambridge, England : 2003)'
_journal_page_first 433
_journal_page_last 441
_journal_paper_doi 10.1039/b509627h
_journal_year 2006
_chemical_formula_sum 'C28 H52 F12 Fe2 P8'
_chemical_formula_weight 976.16
_chemical_name_systematic
;
?
;
_space_group_IT_number 14
_symmetry_cell_setting monoclinic
_symmetry_space_group_name_Hall '-P 2yn'
_symmetry_space_group_name_H-M 'P 1 21/n 1'
_atom_sites_solution_hydrogens geom
_atom_sites_solution_primary direct
_atom_sites_solution_secondary difmap
_audit_creation_method SHELXL-97
_cell_angle_alpha 90.00
_cell_angle_beta 90.65(3)
_cell_angle_gamma 90.00
_cell_formula_units_Z 4
_cell_length_a 17.011(3)
_cell_length_b 10.913(2)
_cell_length_c 22.793(5)
_cell_measurement_temperature 293(2)
_cell_volume 4231.0(14)
_computing_cell_refinement 'REFINE in MADNES'
_computing_data_collection 'MADNES (Enraf Nonius, 1989)'
_computing_data_reduction 'ABSMAD (Karaulov, 1991)'
_computing_molecular_graphics 'Ortep-3 for Windows (Farrugia, 1997)'
_computing_publication_material 'SHELXL-97 (Sheldrick, 1997)'
_computing_structure_refinement 'SHELXL-97 (Sheldrick, 1997)'
_computing_structure_solution 'SHELXS-97 (Sheldrick, 1990)'
_diffrn_ambient_temperature 293(2)
_diffrn_measured_fraction_theta_full 0.991
_diffrn_measured_fraction_theta_max 0.991
_diffrn_measurement_device_type 'Enraf Nonius FAST area detector'
_diffrn_radiation_monochromator graphite
_diffrn_radiation_source 'rotating anode generator'
_diffrn_radiation_type MoK\a
_diffrn_radiation_wavelength 0.71073
_diffrn_reflns_av_R_equivalents 0.1094
_diffrn_reflns_av_sigmaI/netI 0.0420
_diffrn_reflns_limit_h_max 20
_diffrn_reflns_limit_h_min -20
_diffrn_reflns_limit_k_max 12
_diffrn_reflns_limit_k_min -12
_diffrn_reflns_limit_l_max 27
_diffrn_reflns_limit_l_min -27
_diffrn_reflns_number 68181
_diffrn_reflns_theta_full 25.03
_diffrn_reflns_theta_max 25.03
_diffrn_reflns_theta_min 5.10
_exptl_absorpt_coefficient_mu 1.062
_exptl_absorpt_correction_T_max 0.809
_exptl_absorpt_correction_T_min 0.775
_exptl_absorpt_correction_type refdelf
_exptl_absorpt_process_details 'Walker & Stuart, 1983'
_exptl_crystal_colour yellow
_exptl_crystal_density_diffrn 1.532
_exptl_crystal_density_method 'not measured'
_exptl_crystal_description block
_exptl_crystal_F_000 2000
_exptl_crystal_size_max 0.35
_exptl_crystal_size_mid 0.20
_exptl_crystal_size_min 0.20
_refine_diff_density_max 1.625
_refine_diff_density_min -1.120
_refine_diff_density_rms 0.113
_refine_ls_extinction_method none
_refine_ls_goodness_of_fit_ref 1.057
_refine_ls_hydrogen_treatment constr
_refine_ls_matrix_type full
_refine_ls_number_parameters 506
_refine_ls_number_reflns 7394
_refine_ls_number_restraints 102
_refine_ls_restrained_S_all 1.082
_refine_ls_R_factor_all 0.0755
_refine_ls_R_factor_gt 0.0642
_refine_ls_shift/su_max 0.002
_refine_ls_shift/su_mean 0.000
_refine_ls_structure_factor_coef Fsqd
_refine_ls_weighting_details 'calc w=1/[\s^2^(Fo^2^)+(0.0897P)^2^+16.8622P] where P=(Fo^2^+2Fc^2^)/3'
_refine_ls_weighting_scheme calc
_refine_ls_wR_factor_gt 0.1697
_refine_ls_wR_factor_ref 0.1792
_reflns_number_gt 6210
_reflns_number_total 7394
_reflns_threshold_expression >2sigma(I)
_cod_data_source_file b509627h.txt
_cod_data_source_block s92
_cod_depositor_comments
;
The following automatic conversions were performed:
'_symmetry_cell_setting' value 'Monoclinic' changed to 'monoclinic'
according to '/home/saulius/struct/CIF-dictionaries/cif_core.dic'
dictionary named 'cif_core.dic' version 2.4.1 from 2010-06-29.

Automatic conversion script
Id: cif_fix_enum 1527 2010-12-29 10:47:43Z saulius 
;
_cod_original_sg_symbol_H-M 'P 2(1)/n'
_cod_database_code 7006391

loop_
_symmetry_equiv_pos_as_xyz
'x, y, z'
'-x+1/2, y+1/2, -z+1/2'
'-x, -y, -z'
'x-1/2, -y-1/2, z-1/2'

loop_
_atom_site_label
_atom_site_type_symbol
_atom_site_fract_x
_atom_site_fract_y
_atom_site_fract_z
_atom_site_U_iso_or_equiv
_atom_site_adp_type
_atom_site_occupancy
_atom_site_symmetry_multiplicity
_atom_site_calc_flag
_atom_site_refinement_flags
_atom_site_disorder_assembly
_atom_site_disorder_group
Fe1 Fe 0.51873(4) 0.26247(6) 0.13645(3) 0.0193(2) Uani 1 1 d . . .
Fe2 Fe 0.50354(4) 0.75591(6) 0.36194(3) 0.01907(19) Uani 1 1 d . . .
P1 P 0.63712(7) 0.33798(12) 0.13624(6) 0.0271(3) Uani 1 1 d . . .
H1A H 0.6712 0.2779 0.1549 0.032 Uiso 1 1 calc R . .
H1B H 0.6530 0.3432 0.0956 0.032 Uiso 1 1 calc R . .
P2 P 0.47887(7) 0.37639(11) 0.06445(5) 0.0234(3) Uani 1 1 d . . .
H2A H 0.4749 0.4599 0.0787 0.028 Uiso 1 1 calc R . .
H2B H 0.5190 0.3754 0.0346 0.028 Uiso 1 1 calc R . .
P3 P 0.55474(7) 0.11796(11) 0.07678(5) 0.0233(3) Uani 1 1 d . . .
H3A H 0.5148 0.0546 0.0774 0.028 Uiso 1 1 calc R . .
H3B H 0.5550 0.1518 0.0374 0.028 Uiso 1 1 calc R . .
P4 P 0.38659(7) 0.83061(12) 0.34635(6) 0.0286(3) Uani 1 1 d . . .
H4A H 0.3625 0.7792 0.3165 0.034 Uiso 1 1 calc R . .
H4B H 0.3575 0.8163 0.3821 0.034 Uiso 1 1 calc R . .
P5 P 0.45361(7) 0.61279(11) 0.41669(5) 0.0237(3) Uani 1 1 d . . .
H5A H 0.4933 0.5498 0.4219 0.028 Uiso 1 1 calc R . .
H5B H 0.4440 0.6480 0.4550 0.028 Uiso 1 1 calc R . .
P6 P 0.52606(7) 0.87278(11) 0.43741(5) 0.0226(3) Uani 1 1 d . . .
H6A H 0.5321 0.9561 0.4234 0.027 Uiso 1 1 calc R . .
H6B H 0.4798 0.8712 0.4619 0.027 Uiso 1 1 calc R . .
P7 P 0.86851(8) 0.76251(12) 0.11562(6) 0.0280(3) Uani 1 1 d . . .
P8 P 0.38292(8) 0.77712(12) 0.12565(6) 0.0291(3) Uani 1 1 d . . .
F1 F 0.8753(2) 0.6302(3) 0.14504(15) 0.0497(9) Uani 1 1 d U . .
F2 F 0.9009(3) 0.7085(4) 0.0565(2) 0.0718(12) Uani 1 1 d U . .
F3 F 0.7812(3) 0.7374(4) 0.0960(2) 0.0700(12) Uani 1 1 d U . .
F4 F 0.8645(2) 0.8956(3) 0.08584(16) 0.0538(9) Uani 1 1 d U . .
F5 F 0.8394(3) 0.8173(4) 0.1755(2) 0.0746(12) Uani 1 1 d U . .
F6 F 0.9560(3) 0.7919(4) 0.13746(19) 0.0676(11) Uani 1 1 d U . .
F7 F 0.3762(2) 0.9079(3) 0.09395(15) 0.0460(8) Uani 1 1 d U . .
F8 F 0.3918(2) 0.6458(3) 0.15621(15) 0.0486(8) Uani 1 1 d U . .
F9 F 0.4157(5) 0.7192(7) 0.0678(3) 0.0365(17) Uani 0.40 1 d PU . .
F9' F 0.4596(8) 0.7503(11) 0.0883(6) 0.052(3) Uani 0.30 1 d PU . .
F9'' F 0.3657(8) 0.7141(10) 0.0638(5) 0.044(3) Uani 0.30 1 d PU . .
F10 F 0.3049(6) 0.7335(8) 0.0954(4) 0.077(2) Uani 0.54 1 d PU . .
F10' F 0.2901(5) 0.7687(8) 0.1273(4) 0.058(2) Uani 0.46 1 d PU . .
F11 F 0.3234(8) 0.8187(12) 0.1746(5) 0.076(3) Uani 0.40 1 d PU . .
F11' F 0.3714(6) 0.8397(8) 0.1883(4) 0.085(2) Uani 0.60 1 d PU . .
F12 F 0.4507(6) 0.8289(10) 0.1681(5) 0.074(3) Uani 0.45 1 d PU . .
F12' F 0.4748(4) 0.8025(7) 0.1368(4) 0.0617(19) Uani 0.55 1 d PU . .
C1 C 0.4702(4) 0.1321(5) 0.1918(2) 0.0436(15) Uani 1 1 d . . .
H1 H 0.4741 0.0478 0.1868 0.052 Uiso 1 1 calc R . .
C2 C 0.5227(4) 0.2049(6) 0.2236(2) 0.0428(14) Uani 1 1 d . . .
H2 H 0.5675 0.1778 0.2434 0.051 Uiso 1 1 calc R . .
C3 C 0.4957(3) 0.3272(6) 0.2203(2) 0.0406(14) Uani 1 1 d . . .
H3 H 0.5197 0.3949 0.2376 0.049 Uiso 1 1 calc R . .
C4 C 0.4264(3) 0.3282(6) 0.1863(2) 0.0433(15) Uani 1 1 d . . .
H4 H 0.3963 0.3966 0.1770 0.052 Uiso 1 1 calc R . .
C5 C 0.4108(3) 0.2063(6) 0.1689(2) 0.0433(15) Uani 1 1 d . . .
H5 H 0.3683 0.1802 0.1461 0.052 Uiso 1 1 calc R . .
C6 C 0.6594(3) 0.4848(5) 0.1698(2) 0.0294(11) Uani 1 1 d . . .
C7 C 0.7075(3) 0.4907(6) 0.2160(3) 0.0412(13) Uani 1 1 d . . .
H7A H 0.7180 0.5658 0.2338 0.049 Uiso 1 1 calc R . .
H7B H 0.7308 0.4197 0.2307 0.049 Uiso 1 1 calc R . .
C8 C 0.6197(4) 0.5945(5) 0.1435(3) 0.0449(14) Uani 1 1 d . . .
H8A H 0.5638 0.5866 0.1475 0.067 Uiso 1 1 calc R . .
H8B H 0.6324 0.6002 0.1027 0.067 Uiso 1 1 calc R . .
H8C H 0.6373 0.6671 0.1635 0.067 Uiso 1 1 calc R . .
C9 C 0.3855(3) 0.3362(5) 0.0296(2) 0.0304(11) Uani 1 1 d . . .
C10 C 0.3248(4) 0.4104(6) 0.0351(3) 0.0502(16) Uani 1 1 d . . .
H10A H 0.2762 0.3887 0.0191 0.060 Uiso 1 1 calc R . .
H10B H 0.3305 0.4843 0.0550 0.060 Uiso 1 1 calc R . .
C11 C 0.3814(3) 0.2161(5) -0.0016(3) 0.0385(13) Uani 1 1 d . . .
H11A H 0.3874 0.1507 0.0262 0.058 Uiso 1 1 calc R . .
H11B H 0.4226 0.2116 -0.0299 0.058 Uiso 1 1 calc R . .
H11C H 0.3313 0.2086 -0.0212 0.058 Uiso 1 1 calc R . .
C12 C 0.6492(3) 0.0455(5) 0.0901(2) 0.0307(11) Uani 1 1 d . . .
C13 C 0.7066(3) 0.0629(5) 0.0530(3) 0.0410(14) Uani 1 1 d . . .
H13A H 0.7561 0.0298 0.0607 0.049 Uiso 1 1 calc R . .
H13B H 0.6979 0.1084 0.0190 0.049 Uiso 1 1 calc R . .
C14 C 0.6570(4) -0.0264(6) 0.1462(3) 0.0508(17) Uani 1 1 d . . .
H14A H 0.6187 -0.0910 0.1463 0.076 Uiso 1 1 calc R . .
H14B H 0.6485 0.0269 0.1790 0.076 Uiso 1 1 calc R . .
H14C H 0.7088 -0.0610 0.1490 0.076 Uiso 1 1 calc R . .
C15 C 0.5460(4) 0.8170(6) 0.2818(2) 0.0420(14) Uani 1 1 d . . .
H15 H 0.5261 0.8834 0.2608 0.050 Uiso 1 1 calc R . .
C16 C 0.5212(3) 0.6932(6) 0.2764(2) 0.0381(13) Uani 1 1 d . . .
H16 H 0.4823 0.6639 0.2511 0.046 Uiso 1 1 calc R . .
C17 C 0.5659(3) 0.6232(5) 0.3158(2) 0.0341(12) Uani 1 1 d . . .
H17 H 0.5614 0.5391 0.3214 0.041 Uiso 1 1 calc R . .
C18 C 0.6186(3) 0.7008(6) 0.3456(2) 0.0373(13) Uani 1 1 d . . .
H18 H 0.6551 0.6772 0.3741 0.045 Uiso 1 1 calc R . .
C19 C 0.6064(3) 0.8208(5) 0.3247(3) 0.0396(14) Uani 1 1 d . . .
H19 H 0.6334 0.8904 0.3371 0.048 Uiso 1 1 calc R . .
C20 C 0.3655(3) 0.9878(5) 0.3249(2) 0.0311(11) Uani 1 1 d . . .
C21 C 0.2846(4) 1.0133(7) 0.3028(4) 0.066(2) Uani 1 1 d . . .
H21A H 0.2471 0.9848 0.3308 0.099 Uiso 1 1 calc R . .
H21B H 0.2763 0.9718 0.2661 0.099 Uiso 1 1 calc R . .
H21C H 0.2782 1.1000 0.2971 0.099 Uiso 1 1 calc R . .
C22 C 0.4200(4) 1.0737(5) 0.3302(3) 0.0413(13) Uani 1 1 d . . .
H22A H 0.4085 1.1542 0.3199 0.050 Uiso 1 1 calc R . .
H22B H 0.4699 1.0535 0.3443 0.050 Uiso 1 1 calc R . .
C23 C 0.3637(3) 0.5382(4) 0.3922(2) 0.0290(11) Uani 1 1 d . . .
C24 C 0.3685(4) 0.4633(6) 0.3370(3) 0.0441(14) Uani 1 1 d . . .
H24A H 0.4094 0.4034 0.3412 0.066 Uiso 1 1 calc R . .
H24B H 0.3798 0.5161 0.3045 0.066 Uiso 1 1 calc R . .
H24C H 0.3192 0.4226 0.3301 0.066 Uiso 1 1 calc R . .
C25 C 0.2981(3) 0.5562(5) 0.4219(3) 0.0448(15) Uani 1 1 d . . .
H25A H 0.2511 0.5214 0.4089 0.054 Uiso 1 1 calc R . .
H25B H 0.2990 0.6036 0.4558 0.054 Uiso 1 1 calc R . .
C26 C 0.6114(3) 0.8365(5) 0.4838(2) 0.0329(12) Uani 1 1 d . . .
C27 C 0.6077(4) 0.7213(6) 0.5190(3) 0.0448(15) Uani 1 1 d . . .
H27A H 0.6073 0.6520 0.4930 0.067 Uiso 1 1 calc R . .
H27B H 0.5607 0.7211 0.5419 0.067 Uiso 1 1 calc R . .
H27C H 0.6528 0.7167 0.5446 0.067 Uiso 1 1 calc R . .
C28 C 0.6738(4) 0.9083(6) 0.4817(3) 0.0550(18) Uani 1 1 d . . .
H28A H 0.7189 0.8881 0.5030 0.066 Uiso 1 1 calc R . .
H28B H 0.6726 0.9790 0.4590 0.066 Uiso 1 1 calc R . .

loop_
_atom_site_aniso_label
_atom_site_aniso_U_11
_atom_site_aniso_U_22
_atom_site_aniso_U_33
_atom_site_aniso_U_23
_atom_site_aniso_U_13
_atom_site_aniso_U_12
Fe1 0.0227(4) 0.0167(3) 0.0186(4) 0.0001(2) 0.0003(3) 0.0025(3)
Fe2 0.0214(4) 0.0173(3) 0.0185(4) 0.0010(2) 0.0014(3) -0.0017(2)
P1 0.0221(6) 0.0244(7) 0.0347(7) -0.0052(5) 0.0000(5) 0.0021(5)
P2 0.0284(6) 0.0183(6) 0.0236(6) 0.0021(5) -0.0011(5) 0.0045(5)
P3 0.0268(6) 0.0187(6) 0.0242(6) -0.0017(5) -0.0029(5) 0.0055(5)
P4 0.0227(6) 0.0232(7) 0.0396(7) 0.0033(5) -0.0041(5) -0.0023(5)
P5 0.0278(6) 0.0194(6) 0.0238(6) 0.0024(5) 0.0021(5) -0.0047(5)
P6 0.0269(6) 0.0187(6) 0.0224(6) -0.0004(5) 0.0004(5) -0.0039(5)
P7 0.0260(7) 0.0254(7) 0.0326(7) -0.0037(5) -0.0006(5) 0.0069(5)
P8 0.0279(7) 0.0257(7) 0.0338(7) 0.0021(6) 0.0002(5) 0.0041(5)
F1 0.0509(12) 0.0474(12) 0.0509(12) 0.0034(9) 0.0029(9) 0.0002(9)
F2 0.0757(14) 0.0706(14) 0.0694(14) -0.0012(10) 0.0071(10) 0.0034(10)
F3 0.0662(14) 0.0717(15) 0.0721(14) 0.0024(10) -0.0039(10) -0.0025(10)
F4 0.0548(12) 0.0502(12) 0.0563(12) 0.0021(9) -0.0035(9) 0.0028(9)
F5 0.0767(15) 0.0753(15) 0.0718(15) -0.0039(10) 0.0031(10) 0.0048(10)
F6 0.0643(14) 0.0675(14) 0.0710(14) 0.0037(10) -0.0039(9) -0.0005(10)
F7 0.0463(11) 0.0431(11) 0.0484(11) 0.0044(9) -0.0017(9) 0.0022(9)
F8 0.0496(12) 0.0460(12) 0.0502(12) 0.0043(9) 0.0004(9) 0.0003(9)
F9 0.0379(19) 0.0360(19) 0.0358(19) -0.0008(10) 0.0022(10) 0.0006(10)
F9' 0.051(3) 0.052(3) 0.052(3) 0.0016(10) 0.0022(10) 0.0015(10)
F9'' 0.045(3) 0.043(3) 0.043(3) -0.0005(10) -0.0009(10) -0.0002(10)
F10 0.077(3) 0.077(3) 0.077(3) 0.0006(10) -0.0024(10) -0.0017(10)
F10' 0.056(2) 0.058(2) 0.060(2) 0.0020(10) 0.0016(10) 0.0004(10)
F11 0.076(3) 0.076(3) 0.076(3) 0.0005(10) 0.0032(10) 0.0010(10)
F11' 0.087(2) 0.084(2) 0.083(2) -0.0011(10) 0.0011(10) 0.0002(10)
F12 0.075(3) 0.073(3) 0.074(3) 0.0003(10) -0.0025(10) -0.0009(10)
F12' 0.059(2) 0.062(2) 0.064(2) 0.0024(10) 0.0005(10) 0.0001(10)
C1 0.076(4) 0.027(3) 0.028(3) 0.005(2) 0.014(3) -0.009(3)
C2 0.050(3) 0.061(4) 0.018(2) 0.004(3) 0.000(2) 0.010(3)
C3 0.045(3) 0.044(3) 0.033(3) -0.017(3) 0.017(2) -0.010(3)
C4 0.039(3) 0.054(4) 0.038(3) 0.011(3) 0.020(3) 0.017(3)
C5 0.033(3) 0.068(4) 0.029(3) 0.006(3) 0.007(2) -0.021(3)
C6 0.029(3) 0.027(3) 0.033(3) -0.003(2) 0.006(2) -0.006(2)
C7 0.034(3) 0.045(3) 0.045(3) -0.007(3) -0.003(2) -0.006(3)
C8 0.054(4) 0.025(3) 0.056(4) 0.000(3) -0.006(3) -0.005(3)
C9 0.033(3) 0.029(3) 0.029(3) 0.002(2) -0.007(2) 0.005(2)
C10 0.043(3) 0.045(4) 0.062(4) -0.008(3) -0.017(3) 0.014(3)
C11 0.042(3) 0.032(3) 0.041(3) -0.003(2) -0.016(3) 0.003(2)
C12 0.031(3) 0.023(3) 0.038(3) -0.010(2) -0.008(2) 0.012(2)
C13 0.032(3) 0.042(3) 0.048(3) -0.012(3) -0.005(3) 0.013(2)
C14 0.060(4) 0.048(4) 0.044(3) -0.001(3) -0.011(3) 0.031(3)
C15 0.054(4) 0.043(3) 0.030(3) 0.016(3) 0.021(3) 0.009(3)
C16 0.043(3) 0.049(4) 0.022(3) -0.005(2) 0.006(2) 0.001(3)
C17 0.046(3) 0.026(3) 0.032(3) -0.002(2) 0.012(2) 0.007(2)
C18 0.025(3) 0.048(3) 0.039(3) -0.004(3) 0.009(2) 0.009(2)
C19 0.035(3) 0.040(3) 0.044(3) -0.007(3) 0.021(3) -0.013(2)
C20 0.030(3) 0.029(3) 0.034(3) 0.004(2) 0.004(2) 0.005(2)
C21 0.042(4) 0.050(4) 0.106(6) 0.021(4) -0.015(4) 0.010(3)
C22 0.049(3) 0.029(3) 0.046(3) 0.009(3) -0.005(3) -0.002(3)
C23 0.029(3) 0.020(2) 0.038(3) 0.004(2) -0.002(2) -0.006(2)
C24 0.048(3) 0.038(3) 0.047(3) 0.000(3) -0.011(3) -0.013(3)
C25 0.031(3) 0.036(3) 0.067(4) 0.009(3) 0.008(3) -0.011(2)
C26 0.036(3) 0.029(3) 0.034(3) 0.001(2) -0.010(2) -0.004(2)
C27 0.045(3) 0.046(4) 0.043(3) 0.010(3) -0.014(3) -0.006(3)
C28 0.050(4) 0.044(4) 0.071(4) 0.012(3) -0.029(3) -0.015(3)

loop_
_atom_type_symbol
_atom_type_description
_atom_type_scat_dispersion_real
_atom_type_scat_dispersion_imag
_atom_type_scat_source
C C 0.0033 0.0016 'International Tables Vol C Tables 4.2.6.8 and 6.1.1.4'
H H 0.0000 0.0000 'International Tables Vol C Tables 4.2.6.8 and 6.1.1.4'
F F 0.0171 0.0103 'International Tables Vol C Tables 4.2.6.8 and 6.1.1.4'
P P 0.1023 0.0942 'International Tables Vol C Tables 4.2.6.8 and 6.1.1.4'
Fe Fe 0.3463 0.8444 'International Tables Vol C Tables 4.2.6.8 and 6.1.1.4'

loop_
_geom_angle_atom_site_label_1
_geom_angle_atom_site_label_2
_geom_angle_atom_site_label_3
_geom_angle
_geom_angle_site_symmetry_1
_geom_angle_site_symmetry_3
_geom_angle_publ_flag
C4 Fe1 C3 39.5(2) . . ?
C4 Fe1 C5 39.7(3) . . ?
C3 Fe1 C5 66.2(2) . . ?
C4 Fe1 C1 66.2(2) . . ?
C3 Fe1 C1 66.0(2) . . ?
C5 Fe1 C1 39.1(3) . . ?
C4 Fe1 C2 66.3(2) . . ?
C3 Fe1 C2 39.7(2) . . ?
C5 Fe1 C2 65.9(2) . . ?
C1 Fe1 C2 39.1(2) . . ?
C4 Fe1 P2 89.11(17) . . ?
C3 Fe1 P2 116.24(18) . . ?
C5 Fe1 P2 99.71(18) . . ?
C1 Fe1 P2 136.98(19) . . ?
C2 Fe1 P2 154.63(17) . . ?
C4 Fe1 P3 144.36(19) . . ?
C3 Fe1 P3 151.44(18) . . ?
C5 Fe1 P3 105.34(19) . . ?
C1 Fe1 P3 90.00(17) . . ?
C2 Fe1 P3 111.78(18) . . ?
P2 Fe1 P3 91.74(5) . . ?
C4 Fe1 P1 125.17(19) . . ?
C3 Fe1 P1 93.28(17) . . ?
C5 Fe1 P1 158.97(17) . . ?
C1 Fe1 P1 129.37(19) . . ?
C2 Fe1 P1 95.54(18) . . ?
P2 Fe1 P1 93.61(6) . . ?
P3 Fe1 P1 90.34(6) . . ?
C19 Fe2 C15 39.7(2) . . ?
C19 Fe2 C18 39.5(2) . . ?
C15 Fe2 C18 66.4(2) . . ?
C19 Fe2 C17 66.1(2) . . ?
C15 Fe2 C17 66.2(2) . . ?
C18 Fe2 C17 39.3(2) . . ?
C19 Fe2 C16 66.4(2) . . ?
C15 Fe2 C16 39.8(2) . . ?
C18 Fe2 C16 66.0(2) . . ?
C17 Fe2 C16 39.1(2) . . ?
C19 Fe2 P6 88.93(16) . . ?
C15 Fe2 P6 116.57(19) . . ?
C18 Fe2 P6 98.82(17) . . ?
C17 Fe2 P6 136.09(16) . . ?
C16 Fe2 P6 154.76(17) . . ?
C19 Fe2 P4 125.34(18) . . ?
C15 Fe2 P4 93.56(18) . . ?
C18 Fe2 P4 159.62(17) . . ?
C17 Fe2 P4 130.32(16) . . ?
C16 Fe2 P4 96.39(17) . . ?
P6 Fe2 P4 93.56(6) . . ?
C19 Fe2 P5 144.50(18) . . ?
C15 Fe2 P5 150.92(18) . . ?
C18 Fe2 P5 105.57(17) . . ?
C17 Fe2 P5 89.69(15) . . ?
C16 Fe2 P5 111.14(17) . . ?
P6 Fe2 P5 91.94(5) . . ?
P4 Fe2 P5 90.03(6) . . ?
C6 P1 Fe1 121.50(17) . . ?
C9 P2 Fe1 117.20(17) . . ?
C12 P3 Fe1 117.82(17) . . ?
C20 P4 Fe2 125.09(17) . . ?
C23 P5 Fe2 118.59(17) . . ?
C26 P6 Fe2 117.54(18) . . ?
F3 P7 F2 91.7(3) . . ?
F3 P7 F5 90.4(2) . . ?
F2 P7 F5 177.9(3) . . ?
F3 P7 F1 91.4(2) . . ?
F2 P7 F1 89.8(2) . . ?
F5 P7 F1 90.1(2) . . ?
F3 P7 F6 177.7(3) . . ?
F2 P7 F6 90.5(2) . . ?
F5 P7 F6 87.4(2) . . ?
F1 P7 F6 89.3(2) . . ?
F3 P7 F4 90.1(2) . . ?
F2 P7 F4 89.4(2) . . ?
F5 P7 F4 90.6(2) . . ?
F1 P7 F4 178.3(2) . . ?
F6 P7 F4 89.1(2) . . ?
F10 P8 F9 79.4(5) . . ?
F10 P8 F11 81.4(6) . . ?
F9 P8 F11 160.8(6) . . ?
F10 P8 F10' 31.8(4) . . ?
F9 P8 F10' 111.2(5) . . ?
F11 P8 F10' 49.7(6) . . ?
F10 P8 F9'' 48.1(5) . . ?
F9 P8 F9'' 31.4(4) . . ?
F11 P8 F9'' 129.5(7) . . ?
F10' P8 F9'' 79.8(6) . . ?
F10 P8 F9' 113.9(6) . . ?
F9 P8 F9' 34.5(5) . . ?
F11 P8 F9' 164.7(7) . . ?
F10' P8 F9' 145.6(6) . . ?
F9'' P8 F9' 65.8(6) . . ?
F10 P8 F11' 114.4(5) . . ?
F9 P8 F11' 166.2(5) . . ?
F11 P8 F11' 32.9(5) . . ?
F10' P8 F11' 82.6(5) . . ?
F9'' P8 F11' 162.4(6) . . ?
F9' P8 F11' 131.8(6) . . ?
F10 P8 F8 89.7(4) . . ?
F9 P8 F8 88.4(3) . . ?
F11 P8 F8 90.5(5) . . ?
F10' P8 F8 91.5(3) . . ?
F9'' P8 F8 90.8(4) . . ?
F9' P8 F8 89.7(5) . . ?
F11' P8 F8 90.3(3) . . ?
F10 P8 F12 167.7(6) . . ?
F9 P8 F12 112.9(5) . . ?
F11 P8 F12 86.3(6) . . ?
F10' P8 F12 136.0(6) . . ?
F9'' P8 F12 144.2(6) . . ?
F9' P8 F12 78.4(6) . . ?
F11' P8 F12 53.4(5) . . ?
F8 P8 F12 89.4(4) . . ?
F10 P8 F7 91.0(4) . . ?
F9 P8 F7 90.2(3) . . ?
F11 P8 F7 91.1(5) . . ?
F10' P8 F7 89.8(3) . . ?
F9'' P8 F7 88.5(4) . . ?
F9' P8 F7 88.7(5) . . ?
F11' P8 F7 90.8(3) . . ?
F8 P8 F7 178.4(2) . . ?
F12 P8 F7 90.3(4) . . ?
F10 P8 F12' 160.6(5) . . ?
F9 P8 F12' 81.2(5) . . ?
F11 P8 F12' 118.0(6) . . ?
F10' P8 F12' 167.6(5) . . ?
F9'' P8 F12' 112.5(6) . . ?
F9' P8 F12' 46.7(6) . . ?
F11' P8 F12' 85.0(5) . . ?
F8 P8 F12' 89.9(3) . . ?
F12 P8 F12' 31.7(4) . . ?
F7 P8 F12' 89.0(3) . . ?
F9'' F9 F9' 149.3(16) . . ?
F9'' F9 P8 75.7(10) . . ?
F9' F9 P8 74.1(9) . . ?
F9 F9' F12' 138.5(14) . . ?
F9 F9' P8 71.4(9) . . ?
F12' F9' P8 67.1(7) . . ?
F9 F9' F9'' 14.7(8) . . ?
F12' F9' F9'' 124.2(10) . . ?
P8 F9' F9'' 57.1(6) . . ?
F9 F9'' F10 137.2(14) . . ?
F9 F9'' P8 72.8(10) . . ?
F10 F9'' P8 64.7(6) . . ?
F9 F9'' F9' 16.1(8) . . ?
F10 F9'' F9' 121.8(10) . . ?
P8 F9'' F9' 57.1(6) . . ?
F10' F10 F9'' 142.3(13) . . ?
F10' F10 P8 75.4(9) . . ?
F9'' F10 P8 67.2(7) . . ?
F10 F10' F11 137.8(13) . . ?
F10 F10' P8 72.8(9) . . ?
F11 F10' P8 65.1(7) . . ?
F11' F11 F10' 139.6(15) . . ?
F11' F11 P8 74.5(10) . . ?
F10' F11 P8 65.2(7) . . ?
F11 F11' F12 136.0(13) . . ?
F11 F11' P8 72.6(10) . . ?
F12 F11' P8 63.4(6) . . ?
F12' F12 F11' 137.6(13) . . ?
F12' F12 P8 74.4(9) . . ?
F11' F12 P8 63.2(6) . . ?
F12 F12' F9' 140.1(13) . . ?
F12 F12' P8 73.9(9) . . ?
F9' F12' P8 66.2(7) . . ?
C2 C1 C5 108.8(5) . . ?
C2 C1 Fe1 70.6(3) . . ?
C5 C1 Fe1 70.4(3) . . ?
C1 C2 C3 107.8(5) . . ?
C1 C2 Fe1 70.3(3) . . ?
C3 C2 Fe1 70.0(3) . . ?
C4 C3 C2 107.8(5) . . ?
C4 C3 Fe1 70.2(3) . . ?
C2 C3 Fe1 70.3(3) . . ?
C3 C4 C5 107.6(5) . . ?
C3 C4 Fe1 70.4(3) . . ?
C5 C4 Fe1 70.2(3) . . ?
C1 C5 C4 108.0(5) . . ?
C1 C5 Fe1 70.4(3) . . ?
C4 C5 Fe1 70.0(3) . . ?
C7 C6 C8 123.4(5) . . ?
C7 C6 P1 120.0(4) . . ?
C8 C6 P1 116.6(4) . . ?
C10 C9 C11 123.4(5) . . ?
C10 C9 P2 119.4(4) . . ?
C11 C9 P2 117.2(4) . . ?
C13 C12 C14 124.3(5) . . ?
C13 C12 P3 119.6(4) . . ?
C14 C12 P3 116.0(4) . . ?
C19 C15 C16 107.5(5) . . ?
C19 C15 Fe2 69.9(3) . . ?
C16 C15 Fe2 70.5(3) . . ?
C17 C16 C15 107.8(5) . . ?
C17 C16 Fe2 70.2(3) . . ?
C15 C16 Fe2 69.7(3) . . ?
C16 C17 C18 108.8(5) . . ?
C16 C17 Fe2 70.7(3) . . ?
C18 C17 Fe2 70.3(3) . . ?
C17 C18 C19 107.9(5) . . ?
C17 C18 Fe2 70.4(3) . . ?
C19 C18 Fe2 69.9(3) . . ?
C18 C19 C15 108.1(5) . . ?
C18 C19 Fe2 70.5(3) . . ?
C15 C19 Fe2 70.4(3) . . ?
C22 C20 C21 122.9(5) . . ?
C22 C20 P4 120.5(4) . . ?
C21 C20 P4 116.6(4) . . ?
C25 C23 C24 124.2(5) . . ?
C25 C23 P5 119.2(4) . . ?
C24 C23 P5 116.6(4) . . ?
C28 C26 C27 123.9(5) . . ?
C28 C26 P6 118.9(4) . . ?
C27 C26 P6 117.1(4) . . ?

loop_
_geom_bond_atom_site_label_1
_geom_bond_atom_site_label_2
_geom_bond_distance
_geom_bond_site_symmetry_2
_geom_bond_publ_flag
Fe1 C4 2.077(5) . ?
Fe1 C3 2.079(5) . ?
Fe1 C5 2.079(5) . ?
Fe1 C1 2.079(5) . ?
Fe1 C2 2.083(5) . ?
Fe1 P2 2.1618(14) . ?
Fe1 P3 2.1751(14) . ?
Fe1 P1 2.1760(14) . ?
Fe2 C19 2.077(5) . ?
Fe2 C15 2.082(5) . ?
Fe2 C18 2.085(5) . ?
Fe2 C17 2.086(5) . ?
Fe2 C16 2.092(5) . ?
Fe2 P6 2.1719(14) . ?
Fe2 P4 2.1755(15) . ?
Fe2 P5 2.1775(14) . ?
P1 C6 1.813(5) . ?
P2 C9 1.821(5) . ?
P3 C12 1.814(5) . ?
P4 C20 1.818(5) . ?
P5 C23 1.815(5) . ?
P6 C26 1.829(5) . ?
P7 F3 1.570(5) . ?
P7 F2 1.576(5) . ?
P7 F5 1.576(5) . ?
P7 F1 1.596(4) . ?
P7 F6 1.597(4) . ?
P7 F4 1.604(4) . ?
P8 F10 1.563(9) . ?
P8 F9 1.570(8) . ?
P8 F11 1.582(12) . ?
P8 F10' 1.582(9) . ?
P8 F9'' 1.593(11) . ?
P8 F9' 1.593(13) . ?
P8 F11' 1.597(9) . ?
P8 F8 1.600(4) . ?
P8 F12 1.600(10) . ?
P8 F7 1.603(4) . ?
P8 F12' 1.604(8) . ?
F9 F9'' 0.857(12) . ?
F9 F9' 0.938(13) . ?
F9' F12' 1.267(15) . ?
F9' F9'' 1.731(17) . ?
F9'' F10 1.285(14) . ?
F10 F10' 0.862(11) . ?
F10' F11 1.329(15) . ?
F11 F11' 0.901(13) . ?
F11' F12 1.436(13) . ?
F12 F12' 0.875(11) . ?
C1 C2 1.391(9) . ?
C1 C5 1.392(9) . ?
C2 C3 1.413(9) . ?
C3 C4 1.403(8) . ?
C4 C5 1.412(9) . ?
C6 C7 1.329(8) . ?
C6 C8 1.496(8) . ?
C9 C10 1.321(8) . ?
C9 C11 1.492(7) . ?
C12 C13 1.313(8) . ?
C12 C14 1.504(8) . ?
C15 C19 1.412(9) . ?
C15 C16 1.420(9) . ?
C16 C17 1.398(8) . ?
C17 C18 1.402(8) . ?
C18 C19 1.408(8) . ?
C20 C22 1.323(8) . ?
C20 C21 1.487(8) . ?
C23 C25 1.326(8) . ?
C23 C24 1.503(8) . ?
C26 C28 1.321(8) . ?
C26 C27 1.493(8) . ?
